data_8102544
loop_
_publ_author_name
'Ya-Ning Guo'

_publ_contact_author
;
Prof. Ya-Ning Guo
Department of Chemistry, 
Baoji University of Arts and Sciences,
Baoji, Shaanxi  721007
People's Republic of China
;
_publ_section_title
;
 Crystal structure of
 bis(1-pyridin-2-yl-ethylidene)-p-tolylamine)nickel dithiocyanat,
 [Ni(C14H14N2)2](NCS)2
;
_journal_issue 4
_journal_name_full 'Zeitschrift f\"ur Kristallographie - New Crystal Structures'
_journal_page_first 633
_journal_volume 224
_journal_year 2009
_chemical_formula_moiety 'C30 H28 N6 Ni S2'
_chemical_formula_sum 'C30 H28 N6 Ni S2'
_chemical_formula_weight 595.41
_chemical_name_systematic
; 
bis(1-Pyridin-2-yl-ethylidene)-p-tolyl-amine)-
two thiocyanation nickel 
;
_space_group_IT_number 2
_symmetry_cell_setting triclinic
_symmetry_space_group_name_Hall '-P 1'
_symmetry_space_group_name_H-M 'P -1'
_atom_sites_solution_hydrogens geom
_atom_sites_solution_primary direct
_atom_sites_solution_secondary difmap
_audit_creation_method SHELXL-97
_cell_angle_alpha 73.8460(10)
_cell_angle_beta 75.1720(10)
_cell_angle_gamma 77.102(2)
_cell_formula_units_Z 2
_cell_length_a 9.9405(8)
_cell_length_b 11.6406(12)
_cell_length_c 14.6480(16)
_cell_measurement_reflns_used 2050
_cell_measurement_temperature 298(2)
_cell_measurement_theta_max 22.486
_cell_measurement_theta_min 2.343
_cell_volume 1552.6(3)
_computing_cell_refinement 'Bruker SMART'
_computing_data_collection 'Bruker SMART'
_computing_data_reduction 'Bruker SAINT'
_computing_molecular_graphics 'Bruker SHELXTL'
_computing_publication_material 'Bruker SHELXTL'
_computing_structure_refinement 'SHELXL-97 (Sheldrick, 1997)'
_computing_structure_solution 'SHELXS-97 (Sheldrick, 1990)'
_diffrn_ambient_temperature 298(2)
_diffrn_measured_fraction_theta_full 0.982
_diffrn_measured_fraction_theta_max 0.982
_diffrn_measurement_device_type 'CCD area detector'
_diffrn_measurement_method 'phi and omega scans'
_diffrn_radiation_monochromator graphite
_diffrn_radiation_source 'fine-focus sealed tube'
_diffrn_radiation_type MoK\a
_diffrn_radiation_wavelength 0.71073
_diffrn_reflns_av_R_equivalents 0.0244
_diffrn_reflns_av_sigmaI/netI 0.0642
_diffrn_reflns_limit_h_max 11
_diffrn_reflns_limit_h_min -10
_diffrn_reflns_limit_k_max 13
_diffrn_reflns_limit_k_min -9
_diffrn_reflns_limit_l_max 17
_diffrn_reflns_limit_l_min -15
_diffrn_reflns_number 8083
_diffrn_reflns_theta_full 25.02
_diffrn_reflns_theta_max 25.02
_diffrn_reflns_theta_min 1.48
_exptl_absorpt_coefficient_mu 0.788
_exptl_absorpt_correction_T_max 0.7435
_exptl_absorpt_correction_T_min 0.7182
_exptl_absorpt_correction_type multi-scan
_exptl_absorpt_process_details sadabs
_exptl_crystal_colour yellow
_exptl_crystal_density_diffrn 1.274
_exptl_crystal_density_method 'not measured'
_exptl_crystal_description block
_exptl_crystal_F_000 620
_exptl_crystal_size_max 0.45
_exptl_crystal_size_mid 0.41
_exptl_crystal_size_min 0.40
_refine_diff_density_max 0.482
_refine_diff_density_min -0.251
_refine_diff_density_rms 0.057
_refine_ls_extinction_method none
_refine_ls_goodness_of_fit_ref 1.045
_refine_ls_hydrogen_treatment constr
_refine_ls_matrix_type full
_refine_ls_number_parameters 364
_refine_ls_number_reflns 5381
_refine_ls_number_restraints 0
_refine_ls_restrained_S_all 1.045
_refine_ls_R_factor_all 0.0890
_refine_ls_R_factor_gt 0.0489
_refine_ls_shift/su_max 0.001
_refine_ls_shift/su_mean 0.000
_refine_ls_structure_factor_coef Fsqd
_refine_ls_weighting_details 'calc w=1/[\s^2^(Fo^2^)+(0.0463P)^2^+0.0000P] where P=(Fo^2^+2Fc^2^)/3'
_refine_ls_weighting_scheme calc
_refine_ls_wR_factor_gt 0.1029
_refine_ls_wR_factor_ref 0.1130
_reflns_number_gt 3369
_reflns_number_total 5381
_reflns_threshold_expression >2sigma(I)
_cod_data_source_file 1267-2757.cff
_cod_data_source_block global
_cod_depositor_comments
;
The following automatic conversions were performed:
'_symmetry_cell_setting' value 'Triclinic' changed to 'triclinic'
according to '/home/saulius/struct/CIF-dictionaries/cif_core.dic'
dictionary named 'cif_core.dic' version 2.4.1 from 2010-06-29.

Automatic conversion script
Id: cif_fix_enum 1555 2011-01-17 13:19:09Z saulius 
;
_cod_original_sg_symbol_H-M P-1
_cod_database_code 8102544

loop_
_symmetry_equiv_pos_as_xyz
'x, y, z'
'-x, -y, -z'

loop_
_atom_site_label
_atom_site_type_symbol
_atom_site_fract_x
_atom_site_fract_y
_atom_site_fract_z
_atom_site_U_iso_or_equiv
_atom_site_adp_type
_atom_site_occupancy
_atom_site_symmetry_multiplicity
_atom_site_calc_flag
_atom_site_refinement_flags
_atom_site_disorder_assembly
_atom_site_disorder_group
Ni1 Ni 0.42345(5) 0.39670(4) 0.28585(3) 0.04849(17) Uani 1 1 d . . .
S1 S 0.8243(6) 0.6027(8) 0.1623(4) 0.0935(15) Uani 0.677(13) 1 d P A 1
S2 S 0.7050(14) 0.0564(8) 0.1730(7) 0.1093(15) Uani 0.298(10) 1 d P B 1
S1' S 0.8504(11) 0.5479(11) 0.1853(8) 0.0935(15) Uani 0.323(13) 1 d P A 2
S2' S 0.6367(7) 0.0373(3) 0.1717(3) 0.1093(15) Uani 0.702(10) 1 d P B 2
N1 N 0.4235(3) 0.3205(3) 0.43212(19) 0.0495(7) Uani 1 1 d . . .
N2 N 0.3033(3) 0.5368(2) 0.3540(2) 0.0506(7) Uani 1 1 d . . .
N3 N 0.3698(3) 0.4884(2) 0.15351(18) 0.0474(7) Uani 1 1 d . . .
N4 N 0.2471(3) 0.3222(2) 0.28751(18) 0.0470(7) Uani 1 1 d . . .
N5 N 0.5987(3) 0.4755(3) 0.2587(2) 0.0657(8) Uani 1 1 d . A .
N6 N 0.5415(3) 0.2473(3) 0.2419(2) 0.0629(8) Uani 1 1 d . B .
C1 C 0.2438(4) 0.6097(3) 0.5046(3) 0.0761(12) Uani 1 1 d . . .
H1A H 0.2158 0.6869 0.4634 0.114 Uiso 1 1 calc R . .
H1B H 0.3163 0.6160 0.5347 0.114 Uiso 1 1 calc R . .
H1C H 0.1640 0.5859 0.5539 0.114 Uiso 1 1 calc R . .
C2 C 0.2992(3) 0.5168(3) 0.4451(3) 0.0528(9) Uani 1 1 d . . .
C3 C 0.3535(3) 0.3917(3) 0.4929(2) 0.0503(9) Uani 1 1 d . . .
C4 C 0.3254(4) 0.3494(4) 0.5925(3) 0.0633(10) Uani 1 1 d . . .
H4 H 0.2781 0.4012 0.6329 0.076 Uiso 1 1 calc R . .
C5 C 0.3688(4) 0.2293(4) 0.6304(3) 0.0735(11) Uani 1 1 d . . .
H5 H 0.3495 0.1982 0.6973 0.088 Uiso 1 1 calc R . .
C6 C 0.4399(4) 0.1559(4) 0.5706(3) 0.0692(11) Uani 1 1 d . . .
H6 H 0.4702 0.0742 0.5957 0.083 Uiso 1 1 calc R . .
C7 C 0.4667(4) 0.2045(3) 0.4716(3) 0.0608(10) Uani 1 1 d . . .
H7 H 0.5170 0.1541 0.4307 0.073 Uiso 1 1 calc R . .
C8 C 0.2486(4) 0.6533(3) 0.3000(3) 0.0574(9) Uani 1 1 d . . .
C9 C 0.3264(5) 0.7461(4) 0.2676(3) 0.0754(12) Uani 1 1 d . . .
H9 H 0.4117 0.7366 0.2862 0.090 Uiso 1 1 calc R . .
C10 C 0.2782(5) 0.8529(4) 0.2078(3) 0.0882(14) Uani 1 1 d . . .
H10 H 0.3313 0.9154 0.1863 0.106 Uiso 1 1 calc R . .
C11 C 0.1518(6) 0.8688(4) 0.1792(3) 0.0852(14) Uani 1 1 d . . .
C12 C 0.0775(5) 0.7766(4) 0.2111(3) 0.0820(13) Uani 1 1 d . . .
H12 H -0.0072 0.7861 0.1916 0.098 Uiso 1 1 calc R . .
C13 C 0.1228(4) 0.6687(4) 0.2717(3) 0.0662(10) Uani 1 1 d . . .
H13 H 0.0688 0.6068 0.2932 0.079 Uiso 1 1 calc R . .
C14 C 0.1031(6) 0.9862(4) 0.1098(4) 0.132(2) Uani 1 1 d . . .
H14A H 0.0791 0.9677 0.0566 0.198 Uiso 1 1 calc R . .
H14B H 0.1777 1.0338 0.0854 0.198 Uiso 1 1 calc R . .
H14C H 0.0219 1.0311 0.1436 0.198 Uiso 1 1 calc R . .
C15 C 0.0986(5) 0.2952(4) 0.1856(3) 0.0955(15) Uani 1 1 d . . .
H15A H 0.1394 0.2654 0.1281 0.143 Uiso 1 1 calc R . .
H15B H 0.0167 0.3550 0.1753 0.143 Uiso 1 1 calc R . .
H15C H 0.0720 0.2294 0.2391 0.143 Uiso 1 1 calc R . .
C16 C 0.2048(4) 0.3516(3) 0.2082(2) 0.0532(9) Uani 1 1 d . . .
C17 C 0.2625(4) 0.4542(3) 0.1337(2) 0.0512(9) Uani 1 1 d . . .
C18 C 0.2106(4) 0.5123(4) 0.0510(3) 0.0688(11) Uani 1 1 d . . .
H18 H 0.1390 0.4850 0.0368 0.083 Uiso 1 1 calc R . .
C19 C 0.2659(4) 0.6111(4) -0.0101(3) 0.0725(11) Uani 1 1 d . . .
H19 H 0.2312 0.6523 -0.0657 0.087 Uiso 1 1 calc R . .
C20 C 0.3719(4) 0.6479(3) 0.0117(3) 0.0667(10) Uani 1 1 d . . .
H20 H 0.4097 0.7155 -0.0282 0.080 Uiso 1 1 calc R . .
C21 C 0.4218(4) 0.5845(3) 0.0927(2) 0.0565(9) Uani 1 1 d . . .
H21 H 0.4958 0.6093 0.1063 0.068 Uiso 1 1 calc R . .
C22 C 0.2052(3) 0.2223(3) 0.3651(2) 0.0509(9) Uani 1 1 d . . .
C23 C 0.1289(3) 0.2438(3) 0.4532(2) 0.0554(9) Uani 1 1 d . . .
H23 H 0.0947 0.3231 0.4591 0.067 Uiso 1 1 calc R . .
C24 C 0.1028(4) 0.1493(4) 0.5324(3) 0.0654(10) Uani 1 1 d . . .
H24 H 0.0527 0.1658 0.5916 0.079 Uiso 1 1 calc R . .
C25 C 0.1490(4) 0.0309(4) 0.5261(3) 0.0650(10) Uani 1 1 d . . .
C26 C 0.2231(4) 0.0092(3) 0.4373(3) 0.0688(11) Uani 1 1 d . . .
H26 H 0.2546 -0.0703 0.4311 0.083 Uiso 1 1 calc R . .
C27 C 0.2512(4) 0.1041(3) 0.3572(3) 0.0610(10) Uani 1 1 d . . .
H27 H 0.3013 0.0879 0.2980 0.073 Uiso 1 1 calc R . .
C28 C 0.1247(4) -0.0725(4) 0.6145(3) 0.0942(14) Uani 1 1 d . . .
H28A H 0.1090 -0.1402 0.5955 0.141 Uiso 1 1 calc R . .
H28B H 0.0436 -0.0469 0.6607 0.141 Uiso 1 1 calc R . .
H28C H 0.2060 -0.0961 0.6435 0.141 Uiso 1 1 calc R . .
C29 C 0.6955(4) 0.5215(4) 0.2205(3) 0.0680(11) Uani 1 1 d . . .
C30 C 0.5891(4) 0.1620(4) 0.2140(3) 0.0691(11) Uani 1 1 d . . .

loop_
_atom_site_aniso_label
_atom_site_aniso_U_11
_atom_site_aniso_U_22
_atom_site_aniso_U_33
_atom_site_aniso_U_23
_atom_site_aniso_U_13
_atom_site_aniso_U_12
Ni1 0.0562(3) 0.0515(3) 0.0390(3) -0.0090(2) -0.0070(2) -0.0165(2)
S1 0.090(2) 0.124(4) 0.080(2) -0.037(3) 0.0144(15) -0.064(3)
S2 0.166(4) 0.0578(14) 0.0799(10) -0.0179(9) 0.016(2) -0.0151(18)
S1' 0.090(2) 0.124(4) 0.080(2) -0.037(3) 0.0144(15) -0.064(3)
S2' 0.166(4) 0.0578(14) 0.0799(10) -0.0179(9) 0.016(2) -0.0151(18)
N1 0.0527(18) 0.0533(19) 0.0449(17) -0.0108(15) -0.0131(14) -0.0108(14)
N2 0.0554(18) 0.0534(19) 0.0487(18) -0.0113(14) -0.0179(14) -0.0126(14)
N3 0.0585(18) 0.0505(18) 0.0360(15) -0.0103(13) -0.0043(13) -0.0206(14)
N4 0.0572(18) 0.0469(17) 0.0347(16) -0.0056(13) -0.0028(13) -0.0168(13)
N5 0.063(2) 0.078(2) 0.062(2) -0.0170(17) -0.0120(17) -0.0227(17)
N6 0.067(2) 0.065(2) 0.054(2) -0.0129(17) -0.0060(16) -0.0149(17)
C1 0.088(3) 0.084(3) 0.064(3) -0.039(2) -0.017(2) -0.001(2)
C2 0.052(2) 0.063(3) 0.051(2) -0.0188(19) -0.0148(17) -0.0116(17)
C3 0.049(2) 0.064(2) 0.045(2) -0.0151(19) -0.0140(17) -0.0146(17)
C4 0.076(3) 0.076(3) 0.044(2) -0.016(2) -0.0162(19) -0.017(2)
C5 0.086(3) 0.089(3) 0.047(2) -0.007(2) -0.018(2) -0.021(2)
C6 0.081(3) 0.061(3) 0.060(3) 0.007(2) -0.026(2) -0.016(2)
C7 0.063(2) 0.060(3) 0.059(2) -0.011(2) -0.0143(19) -0.0085(19)
C8 0.069(3) 0.057(3) 0.053(2) -0.0205(19) -0.017(2) -0.009(2)
C9 0.091(3) 0.069(3) 0.079(3) -0.011(2) -0.037(3) -0.023(2)
C10 0.124(4) 0.058(3) 0.091(3) -0.012(3) -0.032(3) -0.025(3)
C11 0.121(4) 0.068(3) 0.070(3) -0.019(2) -0.039(3) 0.004(3)
C12 0.089(3) 0.083(3) 0.076(3) -0.021(3) -0.035(3) 0.003(3)
C13 0.071(3) 0.069(3) 0.066(3) -0.021(2) -0.020(2) -0.012(2)
C14 0.195(6) 0.082(4) 0.107(4) -0.004(3) -0.066(4) 0.017(4)
C15 0.120(4) 0.107(4) 0.079(3) 0.007(3) -0.042(3) -0.069(3)
C16 0.059(2) 0.058(2) 0.048(2) -0.0132(18) -0.0095(18) -0.0217(18)
C17 0.066(2) 0.054(2) 0.0348(19) -0.0105(17) -0.0062(17) -0.0155(18)
C18 0.078(3) 0.085(3) 0.049(2) -0.008(2) -0.020(2) -0.027(2)
C19 0.087(3) 0.083(3) 0.041(2) 0.004(2) -0.018(2) -0.019(2)
C20 0.090(3) 0.064(3) 0.039(2) 0.0015(19) -0.007(2) -0.023(2)
C21 0.069(2) 0.056(2) 0.045(2) -0.0089(19) -0.0031(19) -0.0254(19)
C22 0.051(2) 0.055(2) 0.048(2) -0.0097(18) -0.0050(17) -0.0215(17)
C23 0.053(2) 0.060(2) 0.053(2) -0.0119(19) -0.0034(18) -0.0187(17)
C24 0.062(2) 0.083(3) 0.050(2) -0.008(2) -0.0012(19) -0.029(2)
C25 0.060(3) 0.069(3) 0.064(3) 0.003(2) -0.015(2) -0.029(2)
C26 0.071(3) 0.054(2) 0.080(3) -0.006(2) -0.014(2) -0.0213(19)
C27 0.065(2) 0.060(3) 0.059(2) -0.016(2) -0.0024(19) -0.0205(19)
C28 0.089(3) 0.101(3) 0.077(3) 0.028(3) -0.021(3) -0.041(3)
C29 0.067(3) 0.097(3) 0.056(3) -0.038(2) -0.007(2) -0.030(2)
C30 0.095(3) 0.055(3) 0.040(2) 0.0000(19) 0.000(2) -0.008(2)

loop_
_atom_type_symbol
_atom_type_description
_atom_type_scat_dispersion_real
_atom_type_scat_dispersion_imag
_atom_type_scat_source
C C 0.0033 0.0016 'International Tables Vol C Tables 4.2.6.8 and 6.1.1.4'
H H 0.0000 0.0000 'International Tables Vol C Tables 4.2.6.8 and 6.1.1.4'
N N 0.0061 0.0033 'International Tables Vol C Tables 4.2.6.8 and 6.1.1.4'
S S 0.1246 0.1234 'International Tables Vol C Tables 4.2.6.8 and 6.1.1.4'
Ni Ni 0.3393 1.1124 'International Tables Vol C Tables 4.2.6.8 and 6.1.1.4'

loop_
_geom_angle_atom_site_label_1
_geom_angle_atom_site_label_2
_geom_angle_atom_site_label_3
_geom_angle
_geom_angle_site_symmetry_1
_geom_angle_site_symmetry_3
_geom_angle_publ_flag
N6 Ni1 N5 91.52(12) . . ?
N6 Ni1 N3 96.76(11) . . ?
N5 Ni1 N3 94.00(11) . . ?
N6 Ni1 N1 94.08(11) . . ?
N5 Ni1 N1 95.51(11) . . ?
N3 Ni1 N1 165.38(10) . . ?
N6 Ni1 N4 85.63(11) . . ?
N5 Ni1 N4 170.13(11) . . ?
N3 Ni1 N4 76.99(10) . . ?
N1 Ni1 N4 94.13(10) . . ?
N6 Ni1 N2 171.01(11) . . ?
N5 Ni1 N2 89.33(11) . . ?
N3 Ni1 N2 92.11(10) . . ?
N1 Ni1 N2 76.93(11) . . ?
N4 Ni1 N2 94.97(10) . . ?
C7 N1 C3 117.3(3) . . ?
C7 N1 Ni1 126.3(2) . . ?
C3 N1 Ni1 115.5(2) . . ?
C2 N2 C8 121.4(3) . . ?
C2 N2 Ni1 115.5(2) . . ?
C8 N2 Ni1 122.4(2) . . ?
C21 N3 C17 118.0(3) . . ?
C21 N3 Ni1 126.2(2) . . ?
C17 N3 Ni1 115.5(2) . . ?
C16 N4 C22 122.6(3) . . ?
C16 N4 Ni1 115.7(2) . . ?
C22 N4 Ni1 119.8(2) . . ?
C29 N5 Ni1 163.2(3) . . ?
C30 N6 Ni1 169.5(3) . . ?
C2 C1 H1A 109.5 . . ?
C2 C1 H1B 109.5 . . ?
H1A C1 H1B 109.5 . . ?
C2 C1 H1C 109.5 . . ?
H1A C1 H1C 109.5 . . ?
H1B C1 H1C 109.5 . . ?
N2 C2 C3 116.0(3) . . ?
N2 C2 C1 125.0(3) . . ?
C3 C2 C1 119.0(3) . . ?
N1 C3 C4 122.8(3) . . ?
N1 C3 C2 114.9(3) . . ?
C4 C3 C2 122.2(3) . . ?
C5 C4 C3 118.3(4) . . ?
C5 C4 H4 120.8 . . ?
C3 C4 H4 120.8 . . ?
C6 C5 C4 120.0(4) . . ?
C6 C5 H5 120.0 . . ?
C4 C5 H5 120.0 . . ?
C5 C6 C7 118.8(4) . . ?
C5 C6 H6 120.6 . . ?
C7 C6 H6 120.6 . . ?
N1 C7 C6 122.9(4) . . ?
N1 C7 H7 118.6 . . ?
C6 C7 H7 118.6 . . ?
C9 C8 C13 119.3(4) . . ?
C9 C8 N2 121.0(4) . . ?
C13 C8 N2 119.3(3) . . ?
C10 C9 C8 120.0(4) . . ?
C10 C9 H9 120.0 . . ?
C8 C9 H9 120.0 . . ?
C9 C10 C11 120.9(4) . . ?
C9 C10 H10 119.6 . . ?
C11 C10 H10 119.6 . . ?
C12 C11 C10 118.3(4) . . ?
C12 C11 C14 121.7(5) . . ?
C10 C11 C14 119.9(5) . . ?
C11 C12 C13 122.1(4) . . ?
C11 C12 H12 118.9 . . ?
C13 C12 H12 118.9 . . ?
C8 C13 C12 119.4(4) . . ?
C8 C13 H13 120.3 . . ?
C12 C13 H13 120.3 . . ?
C11 C14 H14A 109.5 . . ?
C11 C14 H14B 109.5 . . ?
H14A C14 H14B 109.5 . . ?
C11 C14 H14C 109.5 . . ?
H14A C14 H14C 109.5 . . ?
H14B C14 H14C 109.5 . . ?
C16 C15 H15A 109.5 . . ?
C16 C15 H15B 109.5 . . ?
H15A C15 H15B 109.5 . . ?
C16 C15 H15C 109.5 . . ?
H15A C15 H15C 109.5 . . ?
H15B C15 H15C 109.5 . . ?
N4 C16 C17 115.9(3) . . ?
N4 C16 C15 125.8(3) . . ?
C17 C16 C15 118.3(3) . . ?
N3 C17 C18 121.5(3) . . ?
N3 C17 C16 114.6(3) . . ?
C18 C17 C16 123.9(3) . . ?
C19 C18 C17 119.2(4) . . ?
C19 C18 H18 120.4 . . ?
C17 C18 H18 120.4 . . ?
C20 C19 C18 119.2(4) . . ?
C20 C19 H19 120.4 . . ?
C18 C19 H19 120.4 . . ?
C19 C20 C21 119.0(4) . . ?
C19 C20 H20 120.5 . . ?
C21 C20 H20 120.5 . . ?
N3 C21 C20 123.1(3) . . ?
N3 C21 H21 118.4 . . ?
C20 C21 H21 118.4 . . ?
C23 C22 C27 118.7(3) . . ?
C23 C22 N4 119.4(3) . . ?
C27 C22 N4 121.6(3) . . ?
C24 C23 C22 120.7(3) . . ?
C24 C23 H23 119.7 . . ?
C22 C23 H23 119.7 . . ?
C25 C24 C23 121.4(4) . . ?
C25 C24 H24 119.3 . . ?
C23 C24 H24 119.3 . . ?
C24 C25 C26 117.9(3) . . ?
C24 C25 C28 121.1(4) . . ?
C26 C25 C28 120.9(4) . . ?
C25 C26 C27 121.0(4) . . ?
C25 C26 H26 119.5 . . ?
C27 C26 H26 119.5 . . ?
C22 C27 C26 120.3(3) . . ?
C22 C27 H27 119.9 . . ?
C26 C27 H27 119.9 . . ?
C25 C28 H28A 109.5 . . ?
C25 C28 H28B 109.5 . . ?
H28A C28 H28B 109.5 . . ?
C25 C28 H28C 109.5 . . ?
H28A C28 H28C 109.5 . . ?
H28B C28 H28C 109.5 . . ?
N5 C29 S1' 162.8(6) . . ?
N5 C29 S1 173.7(5) . . ?
S1' C29 S1 23.3(3) . . ?
N6 C30 S2 160.7(6) . . ?
N6 C30 S2' 172.2(5) . . ?
S2 C30 S2' 27.0(3) . . ?

loop_
_geom_bond_atom_site_label_1
_geom_bond_atom_site_label_2
_geom_bond_distance
_geom_bond_site_symmetry_2
_geom_bond_publ_flag
Ni1 N6 2.035(3) . ?
Ni1 N5 2.048(3) . ?
Ni1 N3 2.075(3) . ?
Ni1 N1 2.079(3) . ?
Ni1 N4 2.115(3) . ?
Ni1 N2 2.124(3) . ?
S1 C29 1.671(6) . ?
S2 C30 1.620(11) . ?
S1' C29 1.565(11) . ?
S2' C30 1.661(6) . ?
N1 C7 1.332(4) . ?
N1 C3 1.342(4) . ?
N2 C2 1.281(4) . ?
N2 C8 1.433(4) . ?
N3 C21 1.334(4) . ?
N3 C17 1.340(4) . ?
N4 C16 1.268(4) . ?
N4 C22 1.434(4) . ?
N5 C29 1.146(4) . ?
N6 C30 1.137(4) . ?
C1 C2 1.499(4) . ?
C1 H1A 0.9600 . ?
C1 H1B 0.9600 . ?
C1 H1C 0.9600 . ?
C2 C3 1.476(4) . ?
C3 C4 1.379(5) . ?
C4 C5 1.367(5) . ?
C4 H4 0.9300 . ?
C5 C6 1.352(5) . ?
C5 H5 0.9300 . ?
C6 C7 1.381(5) . ?
C6 H6 0.9300 . ?
C7 H7 0.9300 . ?
C8 C9 1.375(5) . ?
C8 C13 1.376(5) . ?
C9 C10 1.373(5) . ?
C9 H9 0.9300 . ?
C10 C11 1.382(6) . ?
C10 H10 0.9300 . ?
C11 C12 1.347(6) . ?
C11 C14 1.523(5) . ?
C12 C13 1.379(5) . ?
C12 H12 0.9300 . ?
C13 H13 0.9300 . ?
C14 H14A 0.9600 . ?
C14 H14B 0.9600 . ?
C14 H14C 0.9600 . ?
C15 C16 1.504(5) . ?
C15 H15A 0.9600 . ?
C15 H15B 0.9600 . ?
C15 H15C 0.9600 . ?
C16 C17 1.485(4) . ?
C17 C18 1.378(4) . ?
C18 C19 1.372(5) . ?
C18 H18 0.9300 . ?
C19 C20 1.359(5) . ?
C19 H19 0.9300 . ?
C20 C21 1.360(5) . ?
C20 H20 0.9300 . ?
C21 H21 0.9300 . ?
C22 C23 1.377(4) . ?
C22 C27 1.377(4) . ?
C23 C24 1.374(5) . ?
C23 H23 0.9300 . ?
C24 C25 1.373(5) . ?
C24 H24 0.9300 . ?
C25 C26 1.382(5) . ?
C25 C28 1.512(5) . ?
C26 C27 1.387(5) . ?
C26 H26 0.9300 . ?
C27 H27 0.9300 . ?
C28 H28A 0.9600 . ?
C28 H28B 0.9600 . ?
C28 H28C 0.9600 . ?

loop_
_geom_torsion_atom_site_label_1
_geom_torsion_atom_site_label_2
_geom_torsion_atom_site_label_3
_geom_torsion_atom_site_label_4
_geom_torsion
_geom_torsion_site_symmetry_1
_geom_torsion_site_symmetry_2
_geom_torsion_site_symmetry_3
_geom_torsion_site_symmetry_4
_geom_torsion_publ_flag
N6 Ni1 N1 C7 -11.1(3) . . . . ?
N5 Ni1 N1 C7 -103.0(3) . . . . ?
N3 Ni1 N1 C7 126.7(4) . . . . ?
N4 Ni1 N1 C7 74.8(3) . . . . ?
N2 Ni1 N1 C7 169.0(3) . . . . ?
N6 Ni1 N1 C3 179.8(2) . . . . ?
N5 Ni1 N1 C3 87.9(2) . . . . ?
N3 Ni1 N1 C3 -42.4(5) . . . . ?
N4 Ni1 N1 C3 -94.3(2) . . . . ?
N2 Ni1 N1 C3 -0.2(2) . . . . ?
N6 Ni1 N2 C2 6.4(9) . . . . ?
N5 Ni1 N2 C2 -89.1(3) . . . . ?
N3 Ni1 N2 C2 177.0(2) . . . . ?
N1 Ni1 N2 C2 6.7(2) . . . . ?
N4 Ni1 N2 C2 99.8(2) . . . . ?
N6 Ni1 N2 C8 177.1(6) . . . . ?
N5 Ni1 N2 C8 81.7(3) . . . . ?
N3 Ni1 N2 C8 -12.3(3) . . . . ?
N1 Ni1 N2 C8 177.5(3) . . . . ?
N4 Ni1 N2 C8 -89.4(3) . . . . ?
N6 Ni1 N3 C21 -106.2(3) . . . . ?
N5 Ni1 N3 C21 -14.2(3) . . . . ?
N1 Ni1 N3 C21 116.3(4) . . . . ?
N4 Ni1 N3 C21 169.9(3) . . . . ?
N2 Ni1 N3 C21 75.3(3) . . . . ?
N6 Ni1 N3 C17 81.2(2) . . . . ?
N5 Ni1 N3 C17 173.2(2) . . . . ?
N1 Ni1 N3 C17 -56.4(5) . . . . ?
N4 Ni1 N3 C17 -2.7(2) . . . . ?
N2 Ni1 N3 C17 -97.4(2) . . . . ?
N6 Ni1 N4 C16 -88.9(2) . . . . ?
N5 Ni1 N4 C16 -15.4(8) . . . . ?
N3 Ni1 N4 C16 9.1(2) . . . . ?
N1 Ni1 N4 C16 177.4(2) . . . . ?
N2 Ni1 N4 C16 100.1(2) . . . . ?
N6 Ni1 N4 C22 75.9(2) . . . . ?
N5 Ni1 N4 C22 149.3(6) . . . . ?
N3 Ni1 N4 C22 173.8(2) . . . . ?
N1 Ni1 N4 C22 -17.9(2) . . . . ?
N2 Ni1 N4 C22 -95.1(2) . . . . ?
N6 Ni1 N5 C29 69.9(12) . . . . ?
N3 Ni1 N5 C29 -27.0(12) . . . . ?
N1 Ni1 N5 C29 164.1(12) . . . . ?
N4 Ni1 N5 C29 -3.1(17) . . . . ?
N2 Ni1 N5 C29 -119.1(12) . . . . ?
N5 Ni1 N6 C30 -153.3(17) . . . . ?
N3 Ni1 N6 C30 -59.1(17) . . . . ?
N1 Ni1 N6 C30 111.1(17) . . . . ?
N4 Ni1 N6 C30 17.2(17) . . . . ?
N2 Ni1 N6 C30 111.4(17) . . . . ?
C8 N2 C2 C3 177.5(3) . . . . ?
Ni1 N2 C2 C3 -11.7(4) . . . . ?
C8 N2 C2 C1 -2.3(5) . . . . ?
Ni1 N2 C2 C1 168.5(3) . . . . ?
C7 N1 C3 C4 -0.1(5) . . . . ?
Ni1 N1 C3 C4 170.0(3) . . . . ?
C7 N1 C3 C2 -175.7(3) . . . . ?
Ni1 N1 C3 C2 -5.6(4) . . . . ?
N2 C2 C3 N1 11.6(4) . . . . ?
C1 C2 C3 N1 -168.6(3) . . . . ?
N2 C2 C3 C4 -164.0(3) . . . . ?
C1 C2 C3 C4 15.8(5) . . . . ?
N1 C3 C4 C5 -1.2(5) . . . . ?
C2 C3 C4 C5 174.1(3) . . . . ?
C3 C4 C5 C6 1.3(6) . . . . ?
C4 C5 C6 C7 -0.2(6) . . . . ?
C3 N1 C7 C6 1.3(5) . . . . ?
Ni1 N1 C7 C6 -167.7(3) . . . . ?
C5 C6 C7 N1 -1.1(6) . . . . ?
C2 N2 C8 C9 80.7(5) . . . . ?
Ni1 N2 C8 C9 -89.5(4) . . . . ?
C2 N2 C8 C13 -105.9(4) . . . . ?
Ni1 N2 C8 C13 83.9(4) . . . . ?
C13 C8 C9 C10 0.1(6) . . . . ?
N2 C8 C9 C10 173.5(3) . . . . ?
C8 C9 C10 C11 -0.1(7) . . . . ?
C9 C10 C11 C12 -0.3(7) . . . . ?
C9 C10 C11 C14 -177.7(4) . . . . ?
C10 C11 C12 C13 0.8(7) . . . . ?
C14 C11 C12 C13 178.0(4) . . . . ?
C9 C8 C13 C12 0.3(5) . . . . ?
N2 C8 C13 C12 -173.2(3) . . . . ?
C11 C12 C13 C8 -0.8(6) . . . . ?
C22 N4 C16 C17 -177.6(3) . . . . ?
Ni1 N4 C16 C17 -13.4(4) . . . . ?
C22 N4 C16 C15 4.9(6) . . . . ?
Ni1 N4 C16 C15 169.1(3) . . . . ?
C21 N3 C17 C18 2.8(5) . . . . ?
Ni1 N3 C17 C18 176.1(3) . . . . ?
C21 N3 C17 C16 -176.2(3) . . . . ?
Ni1 N3 C17 C16 -2.9(4) . . . . ?
N4 C16 C17 N3 11.0(4) . . . . ?
C15 C16 C17 N3 -171.3(3) . . . . ?
N4 C16 C17 C18 -168.0(3) . . . . ?
C15 C16 C17 C18 9.6(5) . . . . ?
N3 C17 C18 C19 -3.0(5) . . . . ?
C16 C17 C18 C19 175.9(3) . . . . ?
C17 C18 C19 C20 1.0(6) . . . . ?
C18 C19 C20 C21 1.1(6) . . . . ?
C17 N3 C21 C20 -0.6(5) . . . . ?
Ni1 N3 C21 C20 -173.1(2) . . . . ?
C19 C20 C21 N3 -1.4(5) . . . . ?
C16 N4 C22 C23 -117.1(4) . . . . ?
Ni1 N4 C22 C23 79.2(3) . . . . ?
C16 N4 C22 C27 69.5(4) . . . . ?
Ni1 N4 C22 C27 -94.1(3) . . . . ?
C27 C22 C23 C24 1.9(5) . . . . ?
N4 C22 C23 C24 -171.6(3) . . . . ?
C22 C23 C24 C25 -1.4(5) . . . . ?
C23 C24 C25 C26 0.1(5) . . . . ?
C23 C24 C25 C28 177.6(3) . . . . ?
C24 C25 C26 C27 0.6(5) . . . . ?
C28 C25 C26 C27 -176.9(3) . . . . ?
C23 C22 C27 C26 -1.2(5) . . . . ?
N4 C22 C27 C26 172.2(3) . . . . ?
C25 C26 C27 C22 0.0(5) . . . . ?
Ni1 N5 C29 S1' -116.7(18) . . . . ?
Ni1 N5 C29 S1 79(4) . . . . ?
Ni1 N6 C30 S2 162.6(14) . . . . ?
Ni1 N6 C30 S2' -5(4) . . . . ?
